data_4325265
loop_
_publ_author_name
'Prakash Kanoo'
'Ashta Chandra Ghosh'
'Tapas Kumar Maji'

_publ_section_title
;
 A Vanadium (VO2+) Metal-Organic Framework: Selective Vapor Adsorption,
 Magnetic Properties, and Use as a Precursor for a Polyoxovanadate
;
_journal_name_full 'Inorganic Chemistry'
_journal_page_first 5145
_journal_page_last 5152
_journal_paper_doi 10.1021/ic200463k
_journal_volume 50
_journal_year 2011
_chemical_formula_sum 'C5 H10 N O7 P V'
_chemical_formula_weight 278.05
_chemical_name_systematic
;
 ?
;
_space_group_IT_number 14
_symmetry_cell_setting monoclinic
_symmetry_space_group_name_Hall '-P 2yn'
_symmetry_space_group_name_H-M 'P 1 21/n 1'
_atom_sites_solution_hydrogens geom
_atom_sites_solution_primary direct
_atom_sites_solution_secondary difmap
_audit_creation_method SHELXL-97
_cell_angle_alpha 90.00
_cell_angle_beta 100.121(8)
_cell_angle_gamma 90.00
_cell_formula_units_Z 4
_cell_length_a 6.3846(5)
_cell_length_b 16.7722(19)
_cell_length_c 8.9996(12)
_cell_measurement_reflns_used 12711
_cell_measurement_temperature 298(2)
_cell_measurement_theta_max 28.7
_cell_measurement_theta_min 2.4
_cell_volume 948.71(18)
_computing_cell_refinement SMART
_computing_data_collection 'SMART (Bruker,2000)'
_computing_data_reduction 'SAINT (Bruker,2000)'
_computing_molecular_graphics 'Mercury 1.4.1'
_computing_publication_material 'PLATON (Spek, 2003)'
_computing_structure_refinement 'SHELXL-97 (Sheldrick, 1997)'
_computing_structure_solution 'SIR-92 (Altomare et al. 1994)'
_diffrn_ambient_temperature 298(2)
_diffrn_measured_fraction_theta_full 0.998
_diffrn_measured_fraction_theta_max 0.998
_diffrn_radiation_monochromator graphite
_diffrn_radiation_source 'fine-focus sealed tube'
_diffrn_radiation_type MoK\a
_diffrn_radiation_wavelength 0.71073
_diffrn_reflns_av_R_equivalents 0.1480
_diffrn_reflns_av_sigmaI/netI 0.1199
_diffrn_reflns_limit_h_max 8
_diffrn_reflns_limit_h_min -8
_diffrn_reflns_limit_k_max 22
_diffrn_reflns_limit_k_min -22
_diffrn_reflns_limit_l_max 11
_diffrn_reflns_limit_l_min -12
_diffrn_reflns_number 12711
_diffrn_reflns_theta_full 28.68
_diffrn_reflns_theta_max 28.68
_diffrn_reflns_theta_min 2.43
_exptl_absorpt_coefficient_mu 1.231
_exptl_absorpt_correction_T_max 0.763243
_exptl_absorpt_correction_T_min 0.582095
_exptl_absorpt_correction_type empirical
_exptl_absorpt_process_details SADABS
_exptl_crystal_colour blue
_exptl_crystal_density_diffrn 1.947
_exptl_crystal_description needle
_exptl_crystal_F_000 564
_exptl_crystal_size_max 0.1
_exptl_crystal_size_mid 0.04
_exptl_crystal_size_min 0.04
_refine_diff_density_max 1.132
_refine_diff_density_min -0.795
_refine_diff_density_rms 0.166
_refine_ls_extinction_method none
_refine_ls_goodness_of_fit_ref 1.070
_refine_ls_hydrogen_treatment noref
_refine_ls_matrix_type full
_refine_ls_number_parameters 136
_refine_ls_number_reflns 2448
_refine_ls_number_restraints 0
_refine_ls_restrained_S_all 1.070
_refine_ls_R_factor_all 0.1424
_refine_ls_R_factor_gt 0.0750
_refine_ls_shift/su_max 0.000
_refine_ls_shift/su_mean 0.000
_refine_ls_structure_factor_coef Fsqd
_refine_ls_weighting_details 'calc w=1/[\s^2^(Fo^2^)+(0.0856P)^2^+1.1927P] where P=(Fo^2^+2Fc^2^)/3'
_refine_ls_weighting_scheme calc
_refine_ls_wR_factor_gt 0.1763
_refine_ls_wR_factor_ref 0.2080
_reflns_number_gt 1352
_reflns_number_total 2448
_reflns_threshold_expression >2sigma(I)
_cod_data_source_file ic200463k_si_002_1.cif
_cod_data_source_block compound1
_cod_database_code 4325265

loop_
_symmetry_equiv_pos_as_xyz
'x, y, z'
'-x+1/2, y+1/2, -z+1/2'
'-x, -y, -z'
'x-1/2, -y-1/2, z-1/2'

loop_
_atom_site_label
_atom_site_type_symbol
_atom_site_fract_x
_atom_site_fract_y
_atom_site_fract_z
_atom_site_U_iso_or_equiv
_atom_site_adp_type
_atom_site_occupancy
_atom_site_symmetry_multiplicity
_atom_site_calc_flag
_atom_site_refinement_flags
C1 C 0.2107(10) 0.1886(5) 0.1958(10) 0.039(2) Uani 1 1 d .
C2 C 0.2122(10) 0.2413(4) 0.0882(9) 0.0341(18) Uani 1 1 d .
H2A H 0.0739 0.2403 0.0231 0.041 Uiso 1 1 calc R
H2B H 0.3161 0.2244 0.0279 0.041 Uiso 1 1 calc R
C3 C 0.2637(10) 0.3307(3) 0.1389(7) 0.0213(14) Uani 1 1 d .
H3A H 0.4062 0.3313 0.1980 0.026 Uiso 1 1 calc R
H3B H 0.1674 0.3451 0.2068 0.026 Uiso 1 1 calc R
C4 C -0.4848(10) -0.0132(4) 0.1578(7) 0.0226(14) Uani 1 1 d .
H4A H -0.5331 0.0376 0.1908 0.027 Uiso 1 1 calc R
H4B H -0.4512 -0.0474 0.2456 0.027 Uiso 1 1 calc R
C5 C -0.2914(14) -0.0005(5) 0.0929(9) 0.044(2) Uani 1 1 d .
H5A H -0.2346 -0.0515 0.0684 0.053 Uiso 1 1 calc R
H5B H -0.1844 0.0259 0.1663 0.053 Uiso 1 1 calc R
N1 N -0.6584(14) -0.0500(5) 0.0480(10) 0.072(3) Uani 1 1 d .
H1A H -0.7756 -0.0547 0.0903 0.086 Uiso 1 1 calc R
H1B H -0.6190 -0.0991 0.0236 0.086 Uiso 1 1 calc R
O6 O 0.2754(7) 0.1166(3) 0.6124(5) 0.0292(11) Uani 1 1 d .
O7 O -0.299(2) 0.2049(7) 0.1642(13) 0.174(5) Uani 1 1 d .
O1 O 0.1904(7) 0.1118(2) 0.1742(5) 0.0253(10) Uani 1 1 d .
O2 O 0.2270(7) 0.2096(2) 0.3414(5) 0.0252(10) Uani 1 1 d .
O3 O 0.5329(6) 0.0908(2) 0.4047(5) 0.0225(10) Uani 1 1 d .
O4 O -0.0885(6) 0.1073(2) 0.3998(5) 0.0227(10) Uani 1 1 d .
O5 O 0.2016(7) -0.0168(2) 0.4018(5) 0.0240(10) Uani 1 1 d .
P2 P 0.7510(2) 0.09238(9) 0.50379(19) 0.0172(4) Uani 1 1 d .
V1 V 0.22727(16) 0.09853(6) 0.43374(12) 0.0177(3) Uani 1 1 d .

loop_
_atom_site_aniso_label
_atom_site_aniso_U_11
_atom_site_aniso_U_22
_atom_site_aniso_U_33
_atom_site_aniso_U_23
_atom_site_aniso_U_13
_atom_site_aniso_U_12
C1 0.011(3) 0.049(5) 0.055(6) -0.036(4) -0.002(3) 0.003(3)
C2 0.015(3) 0.035(4) 0.052(5) -0.033(4) 0.004(3) -0.005(3)
C3 0.025(3) 0.017(3) 0.021(4) -0.002(3) 0.003(3) -0.005(3)
C4 0.029(4) 0.031(3) 0.005(3) 0.001(3) -0.005(3) 0.003(3)
C5 0.049(5) 0.058(5) 0.023(4) 0.001(4) -0.002(4) 0.013(4)
N1 0.085(7) 0.064(6) 0.071(6) 0.015(5) 0.024(5) 0.003(5)
O6 0.027(3) 0.034(3) 0.026(3) 0.004(2) 0.002(2) -0.002(2)
O7 0.298(16) 0.108(8) 0.106(9) 0.019(7) 0.008(9) -0.001(9)
O1 0.035(3) 0.013(2) 0.028(3) -0.0027(18) 0.005(2) -0.0035(18)
O2 0.027(2) 0.019(2) 0.030(3) 0.0056(19) 0.006(2) -0.0009(19)
O3 0.014(2) 0.028(2) 0.025(3) -0.0025(19) 0.0032(18) 0.0002(18)
O4 0.016(2) 0.025(2) 0.028(3) 0.0031(19) 0.0055(19) -0.0008(18)
O5 0.026(2) 0.016(2) 0.030(3) 0.0048(19) 0.006(2) 0.0017(18)
P2 0.0139(8) 0.0145(7) 0.0230(9) 0.0003(6) 0.0029(7) 0.0002(6)
V1 0.0155(5) 0.0168(5) 0.0206(6) 0.0021(4) 0.0024(4) 0.0003(4)

loop_
_atom_type_symbol
_atom_type_description
_atom_type_scat_dispersion_real
_atom_type_scat_dispersion_imag
_atom_type_scat_source
C C 0.0033 0.0016 'International Tables Vol C Tables 4.2.6.8 and 6.1.1.4'
H H 0.0000 0.0000 'International Tables Vol C Tables 4.2.6.8 and 6.1.1.4'
N N 0.0061 0.0033 'International Tables Vol C Tables 4.2.6.8 and 6.1.1.4'
O O 0.0106 0.0060 'International Tables Vol C Tables 4.2.6.8 and 6.1.1.4'
P P 0.1023 0.0942 'International Tables Vol C Tables 4.2.6.8 and 6.1.1.4'
V V 0.3005 0.5294 'International Tables Vol C Tables 4.2.6.8 and 6.1.1.4'

loop_
_geom_angle_atom_site_label_1
_geom_angle_atom_site_label_2
_geom_angle_atom_site_label_3
_geom_angle
_geom_angle_site_symmetry_1
_geom_angle_site_symmetry_3
O1 C1 C2 124.6(7) . .
O1 C1 O2 113.1(8) . .
C2 C1 O2 122.3(7) . .
C1 C2 C3 116.9(6) . .
C2 C3 P2 120.7(5) . 4_565
C5 C4 N1 112.2(6) . .
C4 C5 N1 110.2(6) . 3_455
C4 N1 C5 110.4(6) . 3_455
C1 O1 V1 87.4(5) . .
C1 O2 V1 98.8(4) . .
P2 O3 V1 137.0(3) . .
P2 O4 V1 131.7(3) 1_455 .
P2 O5 V1 137.3(3) 3_656 .
O3 P2 O4 106.8(3) . 1_655
O3 P2 O5 112.6(2) . 3_656
O4 P2 O5 112.9(2) 1_655 3_656
O3 P2 C3 110.1(3) . 4_666
O4 P2 C3 110.4(3) 1_655 4_666
O5 P2 C3 104.0(3) 3_656 4_666
O6 V1 O5 109.2(2) . .
O6 V1 O4 98.6(2) . .
O5 V1 O4 89.65(18) . .
O6 V1 O3 97.0(2) . .
O5 V1 O3 88.59(17) . .
O4 V1 O3 163.99(18) . .
O6 V1 O2 102.8(2) . .
O5 V1 O2 148.0(2) . .
O4 V1 O2 86.65(17) . .
O3 V1 O2 86.43(17) . .
O6 V1 O1 162.85(19) . .
O5 V1 O1 87.47(17) . .
O4 V1 O1 85.28(17) . .
O3 V1 O1 78.74(17) . .
O2 V1 O1 60.58(16) . .

loop_
_geom_bond_atom_site_label_1
_geom_bond_atom_site_label_2
_geom_bond_distance
_geom_bond_site_symmetry_2
C1 O1 1.306(8) .
C1 C2 1.312(11) .
C1 O2 1.343(9) .
C2 C3 1.585(8) .
C3 P2 1.765(6) 4_565
C4 C5 1.471(10) .
C4 N1 1.483(10) .
C5 N1 1.511(11) 3_455
N1 C5 1.511(11) 3_455
O6 V1 1.612(5) .
O1 V1 2.317(5) .
O2 V1 2.040(4) .
O3 P2 1.516(4) .
O3 V1 2.018(4) .
O4 P2 1.525(4) 1_455
O4 V1 1.991(4) .
O5 P2 1.527(4) 3_656
O5 V1 1.958(4) .
P2 O4 1.525(4) 1_655
P2 O5 1.527(4) 3_656
P2 C3 1.765(6) 4_666
